data_5000362
_chemical_formula_moiety 'C45 H100 Mo2 O9'
_chemical_formula_sum 'C45 H100 Mo2 O9'
_chemical_formula_weight 977.164
_space_group_IT_number 14
_symmetry_cell_setting monoclinic
_symmetry_space_group_name_Hall '-P 2ybc'
_symmetry_space_group_name_H-M 'P 1 21/c 1'
_cell_angle_alpha 90
_cell_angle_beta 90.29(2)
_cell_angle_gamma 90
_cell_formula_units_Z 4
_cell_length_a 14.797(7)
_cell_length_b 20.757(10)
_cell_length_c 17.778(8)
_cell_measurement_reflns_used 136
_cell_measurement_temperature 128
_cell_measurement_theta_max 15.19
_cell_measurement_theta_min 8.93
_cell_volume 5460(4)
_diffrn_ambient_temperature 128
_diffrn_detector_area_resol_mean ?
_diffrn_measured_fraction_theta_full 0
_diffrn_measured_fraction_theta_max 1
_diffrn_measurement_device_type 'refurbished Picker diffractometer'
_diffrn_measurement_method '\q/2\q scans'
_diffrn_radiation_type 'Mo K\a'
_diffrn_radiation_wavelength 0.71069
_diffrn_reflns_av_R_equivalents 0.118
_diffrn_reflns_limit_h_max 17
_diffrn_reflns_limit_h_min -17
_diffrn_reflns_limit_k_max 0
_diffrn_reflns_limit_k_min -24
_diffrn_reflns_limit_l_max 19
_diffrn_reflns_limit_l_min -21
_diffrn_reflns_number 14156
_diffrn_reflns_theta_full 0
_diffrn_reflns_theta_max 25.1074
_diffrn_reflns_theta_min 3.01712
_diffrn_standards_decay_% 17
_diffrn_standards_interval_count 300
_diffrn_standards_number 4
_exptl_absorpt_coefficient_mu 0.5028
_exptl_absorpt_correction_T_max 0.975
_exptl_absorpt_correction_T_min 0.887
_exptl_absorpt_correction_type analytical
_exptl_absorpt_process_details Tompa
_exptl_crystal_colour black
_exptl_crystal_density_diffrn 1.189
_exptl_crystal_density_meas ?
_exptl_crystal_density_method 'not measured'
_exptl_crystal_description irregular
_exptl_crystal_F_000 2104
_exptl_crystal_size_max .25
_exptl_crystal_size_mid .15
_exptl_crystal_size_min .10
_refine_diff_density_max 0.97
_refine_diff_density_min -1.57
_refine_ls_abs_structure_details none
_refine_ls_abs_structure_Flack ?
_refine_ls_extinction_coef -0.00000002(5)
_refine_ls_extinction_expression
;
Larson, A. C. (1967).  Acta Cryst. 23, p. 664.  Eq. (3)
;
_refine_ls_extinction_method Zachariasen
_refine_ls_goodness_of_fit_ref 1.2505
_refine_ls_hydrogen_treatment noref
_refine_ls_matrix_type full
_refine_ls_number_parameters 465
_refine_ls_number_reflns 9695
_refine_ls_R_factor_gt 0.0921
_refine_ls_shift/su_max 0.0724
_refine_ls_structure_factor_coef F
_refine_ls_weighting_details w^-1^=\s^2^(F)+(.07F)^2^
_refine_ls_weighting_scheme calc
_refine_ls_wR_factor_ref 0.0761
_reflns_number_gt 3910
_reflns_number_total 9695
_reflns_threshold_expression F>3.0\s(F)
_cod_original_sg_symbol_H-M 'P 21/c'
_cod_database_code 5000362

loop_
_symmetry_equiv_pos_as_xyz
x,y,z
-x,1/2+y,1/2-z
x,1/2-y,1/2+z
-x,-y,-z

loop_
_atom_site_label
_atom_site_type_symbol
_atom_site_fract_x
_atom_site_fract_y
_atom_site_fract_z
_atom_site_U_iso_or_equiv
_atom_site_adp_type
_atom_site_occupancy
_atom_site_disorder_group
_atom_site_disorder_assembly
MO1 MO 0.66063(7) 0.08139(6) 0.75345(6) 0.0251(4) Uani 1 0 .
MO2 MO 0.79920(9) 0.00331(7) 0.74976(6) 0.0392(5) Uani 1 0 .
O3 O 0.6554(5) -0.0161(4) 0.7436(4) 0.030(3) Uani 1 0 .
C4 C 0.6069(10) -0.0554(7) 0.6887(7) 0.040(5) Uani 1 0 .
C5 C 0.5311(9) -0.0963(7) 0.7252(8) 0.041(5) Uani 1 0 .
C6 C 0.5669(10) -0.1356(8) 0.7888(10) 0.060(7) Uani 1 0 .
C7 C 0.4969(13) -0.1379(8) 0.6630(10) 0.074(8) Uani 1 0 .
C8 C 0.4551(10) -0.0508(8) 0.7494(10) 0.059(6) Uani 1 0 .
O9 O 0.7531(5) 0.0647(4) 0.6658(4) 0.029(3) Uani 1 0 .
C10 C 0.7317(8) 0.0492(7) 0.5880(7) 0.036(5) Uani 1 0 .
C11 C 0.7920(9) 0.0800(7) 0.5302(6) 0.037(5) Uani 1 0 .
C12 C 0.8881(10) 0.0602(8) 0.5423(8) 0.061(7) Uani 1 0 .
C13 C 0.7590(11) 0.0547(8) 0.4545(7) 0.060(6) Uani 1 0 .
C14 C 0.7868(12) 0.1535(9) 0.5309(8) 0.070(7) Uani 1 0 .
O15 O 0.7549(5) 0.0580(4) 0.8370(4) 0.024(3) Uani 1 0 .
C16 C 0.7543(9) 0.0453(7) 0.9178(7) 0.039(5) Uani 1 0 .
C17 C 0.8054(9) 0.0948(8) 0.9658(8) 0.048(6) Uani 1 0 .
C18 C 0.8970(18) 0.1179(14) 0.9346(15) 0.057(7) Uiso 0.5901 0 .
C19 C 0.7804(16) 0.0672(12) 1.0522(13) 0.031(6) Uiso 0.5901 0 .
C20 C 0.7399(15) 0.1619(11) 0.9581(11) 0.032(5) Uiso 0.5901 0 .
O21 O 0.5712(6) 0.0913(5) 0.6757(5) 0.045(4) Uani 1 0 .
C22 C 0.506(3) 0.139(2) 0.672(3) 0.046(12) Uiso 0.393 0 .
C23 C 0.4516(10) 0.1365(7) 0.5988(8) 0.047(4) Uiso 1 0 .
C24 C 0.4493(11) 0.0753(9) 0.5499(9) 0.066(5) Uiso 1 0 .
C25 C 0.357(2) 0.173(2) 0.613(2) 0.082(11) Uiso 0.5278 0 .
C26 C 0.513(2) 0.1856(15) 0.5561(16) 0.055(8) Uiso 0.5278 0 .
O27 O 0.5675(6) 0.0893(5) 0.8255(5) 0.049(4) Uani 1 0 .
C28 C 0.5409(13) 0.0748(11) 0.8925(11) 0.036(5) Uiso 0.6398 0 .
C29 C 0.4522(10) 0.1165(8) 0.9159(8) 0.048(4) Uiso 1 0 .
C30 C 0.4394(16) 0.0937(12) 1.0006(13) 0.058(7) Uiso 0.6463 0 .
C31 C 0.3693(14) 0.0790(12) 0.8725(12) 0.049(6) Uiso 0.6463 0 .
C32 C 0.4616(16) 0.1825(12) 0.9037(13) 0.052(6) Uiso 0.6463 0 .
O33 O 0.7023(7) 0.1642(4) 0.7540(5) 0.042(3) Uani 1 0 .
C34 C 0.7837(10) 0.1986(7) 0.7436(7) 0.042(5) Uani 1 0 .
C35 C 0.7708(9) 0.2695(7) 0.7400(7) 0.038(5) Uani 1 0 .
C36 C 0.6980(9) 0.2873(7) 0.6812(8) 0.044(5) Uani 1 0 .
C37 C 0.7432(13) 0.2954(8) 0.8163(9) 0.075(8) Uani 1 0 .
C38 C 0.8602(12) 0.3019(9) 0.7164(11) 0.081(8) Uani 1 0 .
O39 O 0.8121(6) -0.0614(4) 0.6739(4) 0.040(3) Uani 1 0 .
C40 C 0.8870(9) -0.1028(7) 0.6626(6) 0.036(5) Uani 1 0 .
C41 C 0.8673(9) -0.1577(7) 0.6092(7) 0.038(5) Uani 1 0 .
C42 C 0.9551(10) -0.1961(6) 0.5999(8) 0.046(5) Uani 1 0 .
C43 C 0.7946(9) -0.2021(8) 0.6401(9) 0.055(6) Uani 1 0 .
C44 C 0.8376(12) -0.1305(8) 0.5326(8) 0.069(7) Uani 1 0 .
O45 O 0.9230(10) 0.0501(9) 0.7395(8) 0.024(4) Uiso 0.6 0 .
C46 C 1.0038(15) 0.0245(11) 0.7763(12) 0.032(6) Uiso 0.5584 0 .
C47 C 1.0729(11) 0.0700(9) 0.7487(9) 0.062(5) Uiso 1 0 .
C48 C 1.0806(17) 0.1453(13) 0.7407(15) 0.048(7) Uiso 0.5921 0 .
C49 C 1.167(2) 0.0425(14) 0.7925(16) 0.066(8) Uiso 0.5921 0 .
C50 C 1.0906(19) 0.0355(15) 0.6732(16) 0.053(8) Uiso 0.5805 0 .
O51 O 0.8539(8) -0.0537(6) 0.8219(7) 0.023(3) Uiso 0.6325 0 .
C52 C 0.7978(14) -0.1106(13) 0.8436(12) 0.041(6) Uiso 0.7403 0 .
C53 C 0.8574(9) -0.1534(7) 0.8971(8) 0.041(4) Uiso 1 0 .
C54 C 0.8668(17) -0.1103(13) 0.9769(14) 0.041(7) Uiso 0.5863 0 .
C55 C 0.7865(17) -0.2098(13) 0.9131(14) 0.051(7) Uiso 0.5863 0 .
C56 C 0.9409(16) -0.1725(13) 0.8727(13) 0.039(6) Uiso 0.5863 0 .
C57 C 0.908(2) 0.0538(19) 0.957(2) 0.054(11) Uiso 0.4099 0 .
C58 C 0.814(2) 0.0795(16) 1.0410(15) 0.017(7) Uiso 0.4099 0 .
C59 C 0.816(4) 0.156(3) 0.960(3) 0.095(17) Uiso 0.4099 0 .
C60 C 0.539(3) 0.146(2) 0.643(3) 0.039(13) Uiso 0.3123 0 .
C61 C 0.479(2) 0.1153(19) 0.6814(19) 0.005(8) Uiso 0.2947 0 .
C62 C 0.357(3) 0.126(2) 0.640(2) 0.070(11) Uiso 0.472196 0 .
C63 C 0.440(2) 0.1948(18) 0.5544(19) 0.062(10) Uiso 0.4722 0 .
C64 C 0.500(2) 0.1237(17) 0.8311(19) 0.029(8) Uiso 0.3602 0 .
C65 C 0.417(3) 0.062(2) 0.934(3) 0.068(14) Uiso 0.3537 0 .
C66 C 0.515(3) 0.156(2) 0.972(3) 0.065(14) Uiso 0.3537 0 .
C67 C 0.377(3) 0.180(2) 0.903(2) 0.055(12) Uiso 0.3537 0 .
O68 O 0.9082(13) 0.0198(10) 0.7493(10) 0.013(5) Uiso 0.4 0 .
C69 C 0.951(3) 0.083(2) 0.749(2) 0.068(12) Uiso 0.4416 0 .
C70 C 1.071(2) 0.1376(17) 0.785(2) 0.041(9) Uiso 0.4079 0 .
C71 C 1.090(3) 0.039(2) 0.813(3) 0.074(13) Uiso 0.4079 0 .
C72 C 1.088(2) 0.068(2) 0.658(2) 0.046(10) Uiso 0.4195 0 .
O73 O 0.7880(15) -0.0681(12) 0.8342(12) 0.026(6) Uiso 0.3675 0 .
C74 C 0.787(3) -0.140(3) 0.832(3) 0.024(13) Uiso 0.2597 0 .
C75 C 0.842(2) -0.1393(18) 0.971(2) 0.039(9) Uiso 0.4137 0 .
C76 C 0.882(3) -0.229(2) 0.877(2) 0.068(12) Uiso 0.4137 0 .
C77 C 0.960(2) -0.1244(16) 0.8720(16) 0.029(7) Uiso 0.4137 0 .
H1 H 0.5807 -0.0282 0.6514 0.0515 Uiso 1 0 .
H2 H 0.6488 -0.0839 0.6649 0.0515 Uiso 1 0 .
H3 H 0.5187 -0.1616 0.8079 0.0706 Uiso 1 0 .
H4 H 0.614 -0.1624 0.7719 0.0706 Uiso 1 0 .
H5 H 0.5879 -0.1079 0.8275 0.0706 Uiso 1 0 .
H6 H 0.4483 -0.1629 0.6807 0.0838 Uiso 1 0 .
H7 H 0.4776 -0.1117 0.6222 0.0838 Uiso 1 0 .
H8 H 0.5445 -0.1655 0.6464 0.0838 Uiso 1 0 .
H9 H 0.4763 -0.0234 0.7881 0.0688 Uiso 1 0 .
H10 H 0.4354 -0.0261 0.7077 0.0688 Uiso 1 0 .
H11 H 0.4061 -0.0762 0.7676 0.0688 Uiso 1 0 .
H12 H 0.7357 0.0037 0.5825 0.0442 Uiso 1 0 .
H13 H 0.6716 0.0627 0.5782 0.0442 Uiso 1 0 .
H14 H 0.892 0.0143 0.5411 0.0673 Uiso 1 0 .
H15 H 0.9244 0.0776 0.5034 0.0673 Uiso 1 0 .
H16 H 0.9087 0.0754 0.5896 0.0673 Uiso 1 0 .
H17 H 0.6979 0.0685 0.4472 0.0693 Uiso 1 0 .
H18 H 0.7953 0.0722 0.4157 0.0693 Uiso 1 0 .
H19 H 0.7618 0.0094 0.4538 0.0693 Uiso 1 0 .
H20 H 0.8089 0.1688 0.5783 0.0792 Uiso 1 0 .
H21 H 0.8234 0.1701 0.4919 0.0792 Uiso 1 0 .
H22 H 0.7264 0.1663 0.5242 0.0792 Uiso 1 0 .
H23 H 0.693 0.0446 0.9339 0.0478 Uiso 1 0 .
H24 H 0.7805 0.004 0.9261 0.0478 Uiso 1 0 .
H25 H 0.8248 0.1896 0.7836 0.0523 Uiso 1 0 .
H26 H 0.8109 0.1852 0.6972 0.0523 Uiso 1 0 .
H27 H 0.6911 0.333 0.6795 0.0565 Uiso 1 0 .
H28 H 0.7145 0.2717 0.6336 0.0565 Uiso 1 0 .
H29 H 0.6419 0.2686 0.6961 0.0565 Uiso 1 0 .
H30 H 0.79 0.286 0.8518 0.08 Uiso 1 0 .
H31 H 0.7365 0.3411 0.813 0.08 Uiso 1 0 .
H32 H 0.689 0.2764 0.8309 0.08 Uiso 1 0 .
H33 H 0.9061 0.2905 0.7517 0.0883 Uiso 1 0 .
H34 H 0.8769 0.286 0.6679 0.0883 Uiso 1 0 .
H35 H 0.853 0.3467 0.7147 0.0883 Uiso 1 0 .
H36 H 0.9353 -0.0779 0.6426 0.0459 Uiso 1 0 .
H37 H 0.9048 -0.1198 0.7101 0.0459 Uiso 1 0 .
H38 H 0.9742 -0.2129 0.6469 0.0587 Uiso 1 0 .
H39 H 0.9455 -0.2304 0.5653 0.0587 Uiso 1 0 .
H40 H 1.0008 -0.1682 0.5806 0.0587 Uiso 1 0 .
H41 H 0.7402 -0.1786 0.645 0.0668 Uiso 1 0 .
H42 H 0.786 -0.2367 0.6057 0.0668 Uiso 1 0 .
H43 H 0.8133 -0.2183 0.6873 0.0668 Uiso 1 0 .
H44 H 0.8833 -0.1038 0.5141 0.075 Uiso 1 0 .
H45 H 0.8271 -0.1657 0.4994 0.075 Uiso 1 0 .
H46 H 0.7831 -0.1071 0.5392 0.075 Uiso 1 0 .

loop_
_atom_type_symbol
_atom_type_description
_atom_type_scat_dispersion_real
_atom_type_scat_dispersion_imag
_atom_type_scat_source
MO Mo -1.825 0.688 'International Tables Vol. IV (1974) Table 2.2B'
O O 0.008 0.006 'International Tables Vol. IV (1974) Table 2.2B'
C C 0.002 0.002 'International Tables Vol. IV (1974) Table 2.2B'
H H 0 0 'International Tables Vol. IV (1974) Table 2.2B'
